data_2000641
loop_
_publ_author_name
'Seetharaman, J.'
'Rajan, S. S.'

_publ_section_title
;
 Structure of 6-hydroxyflavone
;
_journal_issue 9
_journal_name_full 'Acta Crystallographica Section C'
_journal_page_first 1714
_journal_page_last 1715
_journal_paper_doi 10.1107/S0108270192005456
_journal_volume 48
_journal_year 1992
_chemical_formula_sum 'C15 H10 O3'
_chemical_formula_weight 238
_space_group_IT_number 2
_space_group_name_Hall '-P 1'
_space_group_name_H-M_alt 'P -1'
_symmetry_cell_setting triclinic
_symmetry_space_group_name_Hall '-P 1'
_symmetry_space_group_name_H-M 'P -1'
_atom_type_scat_source IntTabIV
_cell_angle_alpha 89.368(4)
_cell_angle_beta 76.092(3)
_cell_angle_gamma 86.412(4)
_cell_formula_units_Z 2
_cell_length_a 5.2360(10)
_cell_length_b 10.246(2)
_cell_length_c 10.884(2)
_cell_measurement_reflns_used 20
_cell_measurement_temperature 293
_cell_measurement_theta_max 30
_cell_measurement_theta_min 20
_cell_volume 565.67(19)
_diffrn_measurement_device 'Enraf-Nonius CAD-4'
_diffrn_measurement_method \w/2\q
_diffrn_radiation_type CuK\a
_diffrn_radiation_wavelength 1.5418
_diffrn_reflns_av_R_equivalents 0.03
_diffrn_reflns_limit_h_max 6
_diffrn_reflns_limit_h_min 0
_diffrn_reflns_limit_k_max 11
_diffrn_reflns_limit_k_min -11
_diffrn_reflns_limit_l_max 12
_diffrn_reflns_limit_l_min -12
_diffrn_reflns_number 1794
_diffrn_reflns_theta_max 60
_diffrn_standards_decay_% <2
_diffrn_standards_interval_count 200
_diffrn_standards_number 3
_exptl_absorpt_coefficient_mu 0.76
_exptl_absorpt_correction_type none
_exptl_crystal_colour Colourless
_exptl_crystal_density_diffrn 1.416
_exptl_crystal_density_meas 1.411(3)
_exptl_crystal_description Needle
_exptl_crystal_size_max 0.25
_exptl_crystal_size_mid 0.20
_exptl_crystal_size_min 0.20
_refine_diff_density_max 0.3092
_refine_diff_density_min -0.2024
_refine_ls_goodness_of_fit_obs 0.783
_refine_ls_hydrogen_treatment refall
_refine_ls_number_parameters 163
_refine_ls_number_reflns 1336
_refine_ls_R_factor_obs 0.057
_refine_ls_shift/esd_max 0.00189
_refine_ls_structure_factor_coef F
_refine_ls_weighting_details 'w = 1/[\s^2^(F)+0.01939F^2^]'
_refine_ls_weighting_scheme calc
_refine_ls_wR_factor_obs 0.056
_reflns_number_observed 1336
_reflns_number_total 1794
_reflns_observed_criterion I>3\s(I)
_cod_data_source_file li1005.cif
_cod_data_source_block li1005_structure_1_of_1
_cod_depositor_comments
;
The following automatic conversions were performed:

'_refine_ls_weighting_scheme' value '1/[\s^2^(F)+0.01939F^2^]' was
changed to 'calc'. New tag '_refine_ls_weighting_details' was
created. The value of the new tag was set to 'w =
1/[\s^2^(F)+0.01939F^2^]'.

Automatic conversion script
Id: cif_fix_values 3143 2015-03-26 13:38:13Z robertas 
;
_cod_original_cell_volume 565.7(3)
_cod_database_code 2000641

loop_
_space_group_symop_id
_space_group_symop_operation_xyz
1 x,y,z
2 -x,-y,-z

loop_
_atom_site_label
_atom_site_fract_x
_atom_site_fract_y
_atom_site_fract_z
_atom_site_U_iso_or_equiv
O(1) .2738(9) .2641(4) .1781(4) .515(2)
C(2) .1111(14) .1672(6) .1831(6) .532(3)
C(3) .1414(14) .0815(6) .0880(6) .506(3)
C(4) .3381(12) .0881(5) -.0272(5) .435(3)
C(5) .7320(14) .2104(6) -.1319(6) .523(3)
C(6) .9032(12) .3082(5) -.1331(5) .456(3)
O(6) 1.0972(10) .3255(4) -.2345(4) .390(3)
C(7) .8593(14) .3898(6) -.0253(6) .521(3)
C(8) .6550(13) .3740(5) .0754(6) .492(3)
C(9) .4805(13) .2759(5) .0727(6) .444(3)
C(10) .5180(12) .1938(5) -.0290(5) .414(3)
O(11) .3621(10) .0118(4) -.1155(4) .611(3)
C(1') -.0910(14) .1694(5) .3041(5) .480(3)
C(2') -.0730(15) .2471(6) .4031(6) .585(4)
C(3') -.2636(17) .2465(7) .5162(7) .670(5)
C(4') -.4799(18) .1676(8) .5299(8) .731(5)
C(5') -.4952(15) .0916(7) .4333(8) .658(4)
C(6') -.3114(15) .0916(7) .3210(6) .639(4)
H(3) -.011(14) .003(7) .087(7) .10(2)
H(5) .773(8) .139(4) -.193(4) .030(10)
H(6) 1.104(17) .423(8) -.193(8) .11(3)
H(7) .962(18) .436(9) -.031(8) .13(3)
H(8) .57(3) .470(13) .165(12) .04(4)
H(2') .089(15) .292(7) .382(7) .096(19)
H(3') -.296(13) .340(6) .573(6) .074(16)
H(4') -.611(18) .190(9) .593(8) .09(3)
H(5') -.617(12) .048(6) .447(5) .053(16)
H(6') -.301(13) .026(6) .253(6) .075(17)

loop_
_geom_angle_atom_site_label_1
_geom_angle_atom_site_label_2
_geom_angle_atom_site_label_3
_geom_angle
C(2) O(1) C(9) 119.6(5)
O(1) C(2) C(1') 111.2(5)
O(1) C(2) C(3) 121.7(6)
C(3) C(2) C(1') 127.1(6)
C(2) C(3) C(4) 123.6(6)
C(3) C(4) O(11) 123.7(6)
C(3) C(4) C(10) 113.5(5)
C(10) C(4) O(11) 122.7(5)
C(6) C(5) C(10) 121.5(6)
C(5) C(6) C(7) 117.9(6)
C(5) C(6) O(6) 120.2(5)
O(6) C(6) C(7) 121.9(5)
C(6) C(7) C(8) 121.2(6)
C(7) C(8) C(9) 119.7(6)
O(1) C(9) C(8) 117.4(5)
C(8) C(9) C(10) 120.9(6)
O(1) C(9) C(10) 121.6(6)
C(5) C(10) C(9) 118.7(6)
C(4) C(10) C(9) 119.9(5)
C(4) C(10) C(5) 121.4(5)
C(2) C(1') C(6') 120.8(5)
C(2) C(1') C(2') 121.3(6)
C(2') C(1') C(6') 117.9(6)
C(1') C(2') C(3') 120.3(7)
C(2') C(3') C(4') 120.4(7)
C(3') C(4') C(5') 119.0(8)
C(4') C(5') C(6') 121.6(8)
C(1') C(6') C(5') 120.9(7)

loop_
_geom_bond_atom_site_label_1
_geom_bond_atom_site_label_2
_geom_bond_distance
O(1) C(2) 1.341(8)
O(1) C(9) 1.385(7)
C(2) C(3) 1.338(9)
C(2) C(1') 1.477(8)
C(3) C(4) 1.423(8)
C(4) C(10) 1.476(8)
C(4) O(11) 1.223(7)
C(5) C(6) 1.384(9)
C(5) C(10) 1.398(8)
C(6) O(6) 1.327(7)
C(6) C(7) 1.413(8)
C(7) C(8) 1.351(8)
C(8) C(9) 1.405(9)
C(9) C(10) 1.366(8)
C(1') C(2') 1.371(9)
C(1') C(6') 1.418(10)
C(2') C(3') 1.386(9)
C(3') C(4') 1.410(13)
C(4') C(5') 1.336(12)
C(5') C(6') 1.362(10)
C(3) H(3) 1.17(8)
C(5) H(5) 0.97(4)
O(6) H(6) 1.11(9)
C(7) H(7) 0.73(9)
C(8) H(8) 1.08(7)
C(2') H(2') 0.97(8)
C(3') H(3') 1.13(6)
C(4') H(4') 0.87(8)
C(5') H(5') 0.78(6)
C(6') H(6') 0.99(6)
